data_4348329
loop_
_publ_author_name
'Rajakannu, Palanisamy'
'Howlader, Rana'
'Kalita, Alok Ch.'
'Butcher, Raymond J.'
'Murugavel, Ramaswamy'

_publ_section_title
;
 Role of 4,4&#x2032;-bipyridine versus longer spacers
 4,4&#x2032;-azobipyridine, 1,2-bis(4-pyridyl)ethylene, and
 1,2-bis(pyridin-3-ylmethylene)hydrazine in the formation of thermally
 labile metallophosphate coordination polymers
;
_journal_issue 1
_journal_name_full 'Inorganic Chemistry Frontiers'
_journal_page_first 55
_journal_paper_doi 10.1039/C4QI00149D
_journal_volume 2
_journal_year 2015
_chemical_formula_moiety 'C40 H60 Mn N4 O10 P2'
_chemical_formula_sum 'C40 H60 Mn N4 O10 P2'
_chemical_formula_weight 873.80
_space_group_IT_number 14
_space_group_name_Hall '-P 2ybc'
_space_group_name_H-M_alt 'P 1 21/c 1'
_symmetry_cell_setting monoclinic
_symmetry_space_group_name_Hall '-P 2ybc'
_symmetry_space_group_name_H-M 'P 1 21/c 1'
_atom_sites_solution_hydrogens geom
_atom_sites_solution_primary direct
_atom_sites_solution_secondary difmap
_audit_creation_method SHELXL-97
_audit_update_record
;
2013-06-04 deposited with the CCDC.
2014-11-21 downloaded from the CCDC.
;
_cell_angle_alpha 90.00
_cell_angle_beta 93.456(8)
_cell_angle_gamma 90.00
_cell_formula_units_Z 4
_cell_length_a 14.296(7)
_cell_length_b 13.946(6)
_cell_length_c 22.881(11)
_cell_measurement_reflns_used 6401
_cell_measurement_temperature 150(2)
_cell_measurement_theta_max 25.3
_cell_measurement_theta_min 3.0
_cell_volume 4554(4)
_computing_cell_refinement 'CrystalClear-SM Expert 2.0 r4'
_computing_data_collection 'CrystalClear-SM Expert 2.0 r4 (Rigaku, 2009)'
_computing_data_reduction 'CrystalClear-SM Expert 2.0 r4'
_computing_molecular_graphics 'CrystalStructure 4.0 (Rigaku, 2010)'
_computing_publication_material 'CrystalStructure 4.0'
_computing_structure_refinement 'SHELXL97 (Sheldrick, 2008)'
_computing_structure_solution 'SHELXS86 (Sheldrick, 1985)'
_diffrn_ambient_temperature 150(2)
_diffrn_detector_area_resol_mean 28.5714
_diffrn_measured_fraction_theta_full 0.994
_diffrn_measured_fraction_theta_max 0.994
_diffrn_measurement_device_type 'Rigaku Saturn724+'
_diffrn_measurement_method \w
_diffrn_radiation_monochromator graphite
_diffrn_radiation_source 'fine-focus sealed tube'
_diffrn_radiation_type MoK\a
_diffrn_radiation_wavelength 0.71075
_diffrn_reflns_av_R_equivalents 0.0518
_diffrn_reflns_av_sigmaI/netI 0.0485
_diffrn_reflns_limit_h_max 16
_diffrn_reflns_limit_h_min -16
_diffrn_reflns_limit_k_max 13
_diffrn_reflns_limit_k_min -16
_diffrn_reflns_limit_l_max 27
_diffrn_reflns_limit_l_min -21
_diffrn_reflns_number 34367
_diffrn_reflns_theta_full 25.00
_diffrn_reflns_theta_max 25.00
_diffrn_reflns_theta_min 3.05
_exptl_absorpt_coefficient_mu 0.416
_exptl_absorpt_correction_T_max 0.9835
_exptl_absorpt_correction_T_min 0.9213
_exptl_absorpt_correction_type numerical
_exptl_absorpt_process_details 'NUMABS (Rigaku, 1999)'
_exptl_crystal_colour Colorless
_exptl_crystal_density_diffrn 1.275
_exptl_crystal_density_method 'not measured'
_exptl_crystal_description Block
_exptl_crystal_F_000 1852
_exptl_crystal_size_max 0.20
_exptl_crystal_size_mid 0.09
_exptl_crystal_size_min 0.04
_refine_diff_density_max 2.130
_refine_diff_density_min -1.847
_refine_diff_density_rms 0.144
_refine_ls_extinction_method none
_refine_ls_goodness_of_fit_ref 1.064
_refine_ls_hydrogen_treatment mixed
_refine_ls_matrix_type full
_refine_ls_number_parameters 514
_refine_ls_number_reflns 7966
_refine_ls_number_restraints 113
_refine_ls_restrained_S_all 1.111
_refine_ls_R_factor_all 0.2068
_refine_ls_R_factor_gt 0.1636
_refine_ls_shift/su_max 0.048
_refine_ls_shift/su_mean 0.006
_refine_ls_structure_factor_coef Fsqd
_refine_ls_weighting_details 'calc w=1/[\s^2^(Fo^2^)+(0.0656P)^2^+91.8512P] where P=(Fo^2^+2Fc^2^)/3'
_refine_ls_weighting_scheme calc
_refine_ls_wR_factor_gt 0.3587
_refine_ls_wR_factor_ref 0.3788
_reflns_number_gt 5084
_reflns_number_total 7966
_reflns_threshold_expression >2sigma(I)
_cod_data_source_file c4qi00149d3.cif
_cod_data_source_block 5_shelxl
_cod_depositor_comments
;
The following automatic conversions were performed:

data item '_exptl_absorpt_correction_type' value 'Numerical' was
changed to 'numerical' in accordance with the
/home/saulius/struct/COD-crude-data/automatic-downloads/DataCite-retrospective/RSC/depositions/lib/dictionaries/cif_core.dic
dictionary named 'cif_core.dic' version 2.4.2 last updated on
2011-04-26.

Automatic conversion script
Id: cif_fix_values 6909 2019-04-08 15:41:33Z antanas 
;
_cod_original_sg_symbol_H-M 'P 21/c'
_cod_database_code 4348329

loop_
_symmetry_equiv_pos_as_xyz
'x, y, z'
'-x, y+1/2, -z+1/2'
'-x, -y, -z'
'x, -y-1/2, z-1/2'

loop_
_atom_site_label
_atom_site_type_symbol
_atom_site_fract_x
_atom_site_fract_y
_atom_site_fract_z
_atom_site_U_iso_or_equiv
_atom_site_adp_type
_atom_site_occupancy
_atom_site_symmetry_multiplicity
_atom_site_calc_flag
_atom_site_refinement_flags
Mn1 Mn 0.99936(11) 0.22777(13) 0.12450(7) 0.0435(5) Uani 1 1 d .
P1 P 1.19848(18) 0.2634(2) 0.06327(11) 0.0362(7) Uani 1 1 d U
P2 P 0.80097(19) 0.24949(19) 0.18763(12) 0.0376(7) Uani 1 1 d U
O1 O 1.1455(4) 0.2134(4) 0.1105(3) 0.0264(13) Uani 1 1 d U
O2 O 1.2621(4) 0.3395(4) 0.0944(3) 0.0306(15) Uani 1 1 d U
O3 O 1.2673(6) 0.1846(5) 0.0375(3) 0.052(2) Uani 1 1 d .
O4 O 1.1440(4) 0.3006(5) 0.0110(3) 0.0351(16) Uani 1 1 d .
O5 O 0.8535(5) 0.2385(8) 0.1390(3) 0.072(3) Uani 1 1 d .
O6 O 0.8545(8) 0.2621(16) 0.2406(4) 0.170(9) Uani 1 1 d .
O7 O 0.7460(8) 0.3437(8) 0.1590(5) 0.087(3) Uani 1 1 d U
O8 O 0.7229(9) 0.1907(10) 0.2062(6) 0.106(3) Uani 1 1 d U
O9 O 0.9746(5) 0.2374(8) 0.0295(3) 0.069(3) Uani 1 1 d D
O10 O 1.0295(4) 0.2240(6) 0.2184(3) 0.0389(17) Uani 1 1 d D
N1 N 1.0078(7) 0.3923(8) 0.1254(4) 0.053(3) Uani 1 1 d .
N2 N 0.9901(8) 1.0675(9) 0.1224(5) 0.066(3) Uani 1 1 d .
N3 N 0.7983(7) 0.2592(9) 0.4736(5) 0.062(3) Uani 1 1 d .
N4 N 0.2034(6) 0.2575(7) 0.2769(4) 0.047(2) Uani 1 1 d .
C1 C 1.3091(7) 0.1041(7) 0.0621(5) 0.039(2) Uani 1 1 d U
C2 C 1.3504(12) 0.1254(12) 0.1241(7) 0.088(5) Uani 1 1 d U
H2A H 1.3944 0.1792 0.1228 0.132 Uiso 1 1 calc R
H2B H 1.3835 0.0686 0.1398 0.132 Uiso 1 1 calc R
H2C H 1.2998 0.1421 0.1493 0.132 Uiso 1 1 calc R
C3 C 1.3871(12) 0.0717(12) 0.0254(7) 0.096(6) Uani 1 1 d .
H3A H 1.4359 0.1210 0.0259 0.144 Uiso 1 1 calc R
H3B H 1.3623 0.0610 -0.0149 0.144 Uiso 1 1 calc R
H3C H 1.4138 0.0118 0.0414 0.144 Uiso 1 1 calc R
C4 C 1.2406(12) 0.0237(11) 0.0617(8) 0.090(5) Uani 1 1 d U
H4A H 1.2146 0.0129 0.0217 0.134 Uiso 1 1 calc R
H4B H 1.1899 0.0398 0.0870 0.134 Uiso 1 1 calc R
H4C H 1.2723 -0.0347 0.0763 0.134 Uiso 1 1 calc R
C5 C 1.3121(7) 0.4143(9) 0.0691(4) 0.046(3) Uani 1 1 d .
C6 C 1.2395(11) 0.4926(10) 0.0499(7) 0.080(4) Uani 1 1 d U
H6A H 1.2044 0.5115 0.0835 0.120 Uiso 1 1 calc R
H6B H 1.1961 0.4671 0.0189 0.120 Uiso 1 1 calc R
H6C H 1.2722 0.5485 0.0351 0.120 Uiso 1 1 calc R
C7 C 1.3720(11) 0.4600(12) 0.1178(7) 0.086(5) Uani 1 1 d U
H7A H 1.3328 0.4776 0.1498 0.129 Uiso 1 1 calc R
H7B H 1.4020 0.5176 0.1031 0.129 Uiso 1 1 calc R
H7C H 1.4203 0.4145 0.1323 0.129 Uiso 1 1 calc R
C8 C 1.3636(13) 0.3886(13) 0.0192(8) 0.107(7) Uani 1 1 d .
H8A H 1.4102 0.3395 0.0306 0.161 Uiso 1 1 calc R
H8B H 1.3953 0.4454 0.0048 0.161 Uiso 1 1 calc R
H8C H 1.3203 0.3633 -0.0119 0.161 Uiso 1 1 calc R
C9 C 0.7045(9) 0.4239(9) 0.1858(6) 0.052(3) Uani 1 1 d U
C10 C 0.660(2) 0.454(3) 0.1305(10) 0.24(2) Uani 1 1 d .
H10A H 0.7074 0.4644 0.1021 0.353 Uiso 1 1 calc R
H10B H 0.6256 0.5142 0.1360 0.353 Uiso 1 1 calc R
H10C H 0.6157 0.4046 0.1159 0.353 Uiso 1 1 calc R
C11 C 0.6330(14) 0.404(2) 0.2267(8) 0.142(10) Uani 1 1 d .
H11A H 0.6629 0.3816 0.2639 0.213 Uiso 1 1 calc R
H11B H 0.5907 0.3541 0.2104 0.213 Uiso 1 1 calc R
H11C H 0.5973 0.4624 0.2333 0.213 Uiso 1 1 calc R
C12 C 0.7802(14) 0.4861(17) 0.2124(10) 0.140(9) Uani 1 1 d .
H12A H 0.8288 0.4950 0.1844 0.211 Uiso 1 1 calc R
H12B H 0.8077 0.4556 0.2480 0.211 Uiso 1 1 calc R
H12C H 0.7540 0.5485 0.2222 0.211 Uiso 1 1 calc R
C13 C 0.6827(11) 0.0888(12) 0.1832(6) 0.074(3) Uani 1 1 d DU
C14 C 0.632(2) 0.101(3) 0.1250(8) 0.30(3) Uani 1 1 d D
H14A H 0.5903 0.1559 0.1259 0.445 Uiso 1 1 calc R
H14B H 0.5958 0.0426 0.1154 0.445 Uiso 1 1 calc R
H14C H 0.6780 0.1108 0.0952 0.445 Uiso 1 1 calc R
C15 C 0.7491(14) 0.017(2) 0.1891(15) 0.198(15) Uani 1 1 d .
H15A H 0.7920 0.0219 0.1574 0.297 Uiso 1 1 calc R
H15B H 0.7178 -0.0457 0.1871 0.297 Uiso 1 1 calc R
H15C H 0.7845 0.0234 0.2269 0.297 Uiso 1 1 calc R
C16 C 0.6099(15) 0.0994(17) 0.2270(9) 0.128(8) Uani 1 1 d .
H16A H 0.5700 0.1546 0.2165 0.191 Uiso 1 1 calc R
H16B H 0.6406 0.1094 0.2660 0.191 Uiso 1 1 calc R
H16C H 0.5716 0.0412 0.2272 0.191 Uiso 1 1 calc R
C17 C 1.0548(8) 0.4421(7) 0.1685(5) 0.042(3) Uani 1 1 d .
H17 H 1.0890 0.4056 0.1976 0.050 Uiso 1 1 calc R
C18 C 1.0581(8) 0.5356(8) 0.1743(5) 0.050(3) Uani 1 1 d .
H18 H 1.0918 0.5628 0.2073 0.060 Uiso 1 1 calc R
C19 C 1.0120(10) 0.5972(12) 0.1321(6) 0.072(4) Uani 1 1 d U
C20 C 0.9647(10) 0.5562(11) 0.0892(6) 0.063(4) Uani 1 1 d U
H20 H 0.9314 0.5942 0.0605 0.075 Uiso 1 1 calc R
C21 C 0.9619(10) 0.4481(17) 0.0846(6) 0.104(8) Uani 1 1 d .
H21 H 0.9275 0.4189 0.0525 0.124 Uiso 1 1 calc R
C22 C 1.0211(8) 0.7071(11) 0.1411(5) 0.058(3) Uani 1 1 d U
H22 H 1.0604 0.7328 0.1722 0.069 Uiso 1 1 calc R
C23 C 0.9747(9) 0.7618(10) 0.1057(6) 0.061(3) Uani 1 1 d U
H23 H 0.9353 0.7352 0.0750 0.074 Uiso 1 1 calc R
C24 C 0.9826(10) 0.8751(11) 0.1129(7) 0.072(4) Uani 1 1 d U
C25 C 1.0298(12) 0.9095(13) 0.1631(8) 0.087(4) Uani 1 1 d U
H25 H 1.0580 0.8707 0.1934 0.105 Uiso 1 1 calc R
C26 C 1.0299(10) 1.0174(13) 0.1628(8) 0.084(5) Uani 1 1 d U
H26 H 1.0616 1.0498 0.1947 0.101 Uiso 1 1 calc R
C27 C 0.9475(11) 1.0185(9) 0.0775(6) 0.073(5) Uani 1 1 d .
H27 H 0.9196 1.0561 0.0465 0.087 Uiso 1 1 calc R
C28 C 0.9399(11) 0.9269(10) 0.0714(7) 0.070(4) Uani 1 1 d .
H28 H 0.9057 0.8986 0.0389 0.084 Uiso 1 1 calc R
C29 C 0.7763(8) 0.2637(9) 0.4149(5) 0.051(3) Uani 1 1 d U
H29 H 0.8260 0.2617 0.3892 0.061 Uiso 1 1 calc R
C30 C 0.6855(8) 0.2711(11) 0.3910(5) 0.062(4) Uani 1 1 d .
H30 H 0.6739 0.2864 0.3507 0.075 Uiso 1 1 calc R
C31 C 0.6136(7) 0.2562(8) 0.4253(5) 0.039(3) Uani 1 1 d .
C32 C 0.6347(9) 0.2538(15) 0.4856(5) 0.090(7) Uani 1 1 d .
H32 H 0.5859 0.2532 0.5120 0.108 Uiso 1 1 calc R
C33 C 0.7280(10) 0.2524(14) 0.5069(6) 0.091(6) Uani 1 1 d .
H33 H 0.7411 0.2462 0.5479 0.109 Uiso 1 1 calc R
C34 C 0.5133(8) 0.2579(11) 0.4032(5) 0.064(4) Uani 1 1 d .
H34 H 0.4673 0.2550 0.4314 0.077 Uiso 1 1 calc R
C35 C 0.4836(7) 0.2629(7) 0.3483(4) 0.033(2) Uani 1 1 d .
H35 H 0.5309 0.2657 0.3209 0.040 Uiso 1 1 calc R
C36 C 0.3887(7) 0.2649(8) 0.3236(4) 0.040(2) Uani 1 1 d .
C37 C 0.3651(7) 0.2725(9) 0.2654(4) 0.042(3) Uani 1 1 d .
H37 H 0.4134 0.2805 0.2391 0.051 Uiso 1 1 calc R
C38 C 0.2734(7) 0.2691(9) 0.2434(5) 0.046(3) Uani 1 1 d .
H38 H 0.2606 0.2755 0.2024 0.055 Uiso 1 1 calc R
C39 C 0.2257(8) 0.2455(14) 0.3320(6) 0.084(6) Uani 1 1 d .
H39 H 0.1758 0.2308 0.3561 0.101 Uiso 1 1 calc R
C40 C 0.3125(7) 0.2515(7) 0.3591(5) 0.034(2) Uani 1 1 d .
H40 H 0.3217 0.2469 0.4004 0.040 Uiso 1 1 calc R
H2WB H 0.9802 0.2428 0.2368 0.080 Uiso 1 1 d D
H1WA H 0.9259 0.2456 0.0080 0.080 Uiso 1 1 d D
H2WA H 1.0822 0.2324 0.2382 0.080 Uiso 1 1 d D
H1WB H 1.0218 0.2878 0.0089 0.080 Uiso 1 1 d D

loop_
_atom_site_aniso_label
_atom_site_aniso_U_11
_atom_site_aniso_U_22
_atom_site_aniso_U_33
_atom_site_aniso_U_23
_atom_site_aniso_U_13
_atom_site_aniso_U_12
Mn1 0.0264(8) 0.0730(12) 0.0301(8) -0.0159(9) -0.0054(6) 0.0023(8)
P1 0.0290(14) 0.0455(16) 0.0335(14) -0.0043(12) -0.0034(11) -0.0031(11)
P2 0.0326(14) 0.0396(16) 0.0402(15) -0.0015(11) -0.0018(11) 0.0014(11)
O1 0.0265(16) 0.0250(16) 0.0277(16) 0.0002(10) 0.0011(10) -0.0003(10)
O2 0.037(4) 0.030(3) 0.024(3) -0.003(3) -0.006(3) -0.017(3)
O3 0.076(6) 0.025(4) 0.058(5) 0.005(3) 0.039(4) 0.018(4)
O4 0.035(4) 0.030(4) 0.038(4) 0.008(3) -0.012(3) -0.012(3)
O5 0.032(4) 0.147(10) 0.037(4) -0.003(5) -0.003(3) 0.016(5)
O6 0.072(8) 0.40(3) 0.041(6) -0.009(10) -0.010(5) 0.074(12)
O7 0.088(3) 0.087(3) 0.088(3) 0.0002(11) 0.0047(11) 0.0018(11)
O8 0.105(3) 0.105(3) 0.107(3) 0.0005(11) 0.0081(11) -0.0030(11)
O9 0.032(4) 0.147(10) 0.028(4) -0.002(5) -0.009(3) 0.005(5)
O10 0.027(3) 0.057(5) 0.031(4) -0.007(3) -0.006(3) 0.000(3)
N1 0.046(5) 0.079(7) 0.035(5) 0.010(5) 0.002(4) 0.044(5)
N2 0.056(7) 0.077(8) 0.066(7) -0.022(6) 0.011(6) -0.045(6)
N3 0.027(5) 0.095(9) 0.060(6) -0.022(6) -0.020(5) 0.004(5)
N4 0.039(5) 0.056(6) 0.044(5) -0.002(4) -0.010(4) -0.004(4)
C1 0.040(5) 0.032(5) 0.045(5) 0.002(4) 0.004(4) 0.016(4)
C2 0.084(8) 0.090(8) 0.088(8) -0.007(7) -0.009(7) 0.035(7)
C3 0.097(12) 0.093(13) 0.102(12) -0.008(10) 0.037(10) 0.065(10)
C4 0.093(9) 0.052(7) 0.124(9) -0.004(7) 0.013(8) 0.002(7)
C5 0.034(6) 0.069(8) 0.033(6) 0.009(5) -0.003(4) -0.024(5)
C6 0.088(8) 0.043(6) 0.109(9) 0.008(6) 0.011(7) -0.018(6)
C7 0.094(8) 0.082(8) 0.080(8) 0.006(7) -0.016(7) -0.053(7)
C8 0.122(15) 0.090(13) 0.118(14) -0.005(11) 0.084(12) -0.033(11)
C9 0.051(7) 0.042(6) 0.062(8) 0.014(5) 0.000(5) -0.018(5)
C10 0.20(3) 0.40(6) 0.101(19) 0.08(3) -0.057(19) -0.06(3)
C11 0.093(14) 0.25(3) 0.091(14) -0.034(17) 0.055(12) -0.025(17)
C12 0.098(15) 0.15(2) 0.17(2) -0.055(18) -0.015(14) -0.049(15)
C13 0.074(4) 0.075(4) 0.074(4) 0.0007(11) 0.0047(11) 0.0003(11)
C14 0.31(5) 0.51(8) 0.064(16) 0.00(3) -0.03(2) 0.16(5)
C15 0.054(12) 0.16(3) 0.37(5) 0.00(3) -0.010(19) 0.015(14)
C16 0.123(17) 0.15(2) 0.110(16) 0.020(15) 0.037(13) 0.049(16)
C17 0.062(7) 0.019(5) 0.045(6) -0.003(4) 0.003(5) 0.016(5)
C18 0.054(7) 0.041(7) 0.056(7) 0.004(5) 0.003(6) 0.018(6)
C19 0.064(9) 0.099(7) 0.053(8) 0.030(8) 0.022(7) 0.058(8)
C20 0.061(7) 0.067(7) 0.061(7) 0.019(6) 0.007(6) 0.035(6)
C21 0.050(8) 0.21(2) 0.045(8) -0.003(11) -0.011(6) 0.053(12)
C22 0.034(6) 0.116(8) 0.024(5) 0.012(6) 0.008(4) 0.010(6)
C23 0.055(6) 0.078(6) 0.052(6) 0.012(5) 0.006(5) -0.002(5)
C24 0.054(8) 0.076(7) 0.092(10) -0.039(7) 0.045(7) -0.035(7)
C25 0.083(8) 0.096(7) 0.084(8) 0.003(7) 0.018(6) -0.014(7)
C26 0.052(9) 0.099(9) 0.104(13) -0.047(10) 0.023(9) -0.033(8)
C27 0.098(11) 0.039(7) 0.083(10) -0.042(7) 0.023(8) -0.047(7)
C28 0.086(11) 0.051(8) 0.071(9) 0.011(7) 0.003(8) -0.018(8)
C29 0.037(5) 0.062(6) 0.053(6) 0.004(5) 0.003(5) 0.005(5)
C30 0.039(7) 0.101(11) 0.045(7) -0.005(7) -0.004(5) 0.011(7)
C31 0.032(5) 0.048(7) 0.036(6) 0.001(5) -0.006(4) 0.001(4)
C32 0.036(7) 0.20(2) 0.034(7) -0.015(9) -0.007(5) 0.022(9)
C33 0.052(9) 0.18(2) 0.036(7) -0.023(9) -0.014(6) 0.023(10)
C34 0.025(6) 0.135(14) 0.033(6) -0.002(7) 0.004(5) 0.002(7)
C35 0.027(5) 0.035(5) 0.037(5) -0.004(4) -0.006(4) 0.002(4)
C36 0.021(5) 0.060(7) 0.037(6) 0.001(5) -0.003(4) -0.008(5)
C37 0.036(6) 0.058(7) 0.033(5) -0.005(5) 0.001(4) 0.005(5)
C38 0.034(6) 0.061(7) 0.040(6) -0.019(5) -0.011(5) -0.007(5)
C39 0.018(6) 0.186(19) 0.049(8) 0.023(9) -0.002(5) -0.012(8)
C40 0.025(5) 0.034(6) 0.042(6) 0.010(4) -0.003(4) -0.004(4)

loop_
_atom_type_symbol
_atom_type_description
_atom_type_scat_dispersion_real
_atom_type_scat_dispersion_imag
_atom_type_scat_source
C C 0.0033 0.0016 'International Tables Vol C Tables 4.2.6.8 and 6.1.1.4'
H H 0.0000 0.0000 'International Tables Vol C Tables 4.2.6.8 and 6.1.1.4'
Mn Mn 0.3368 0.7283 'International Tables Vol C Tables 4.2.6.8 and 6.1.1.4'
N N 0.0061 0.0033 'International Tables Vol C Tables 4.2.6.8 and 6.1.1.4'
O O 0.0106 0.0060 'International Tables Vol C Tables 4.2.6.8 and 6.1.1.4'
P P 0.1023 0.0942 'International Tables Vol C Tables 4.2.6.8 and 6.1.1.4'

loop_
_geom_angle_atom_site_label_1
_geom_angle_atom_site_label_2
_geom_angle_atom_site_label_3
_geom_angle
_geom_angle_site_symmetry_1
_geom_angle_site_symmetry_3
O5 Mn1 O1 178.6(4) . .
O5 Mn1 O10 89.2(3) . .
O1 Mn1 O10 90.5(2) . .
O5 Mn1 O9 92.8(3) . .
O1 Mn1 O9 87.6(3) . .
O10 Mn1 O9 177.0(3) . .
O5 Mn1 N2 91.0(4) . 1_545
O1 Mn1 N2 87.7(3) . 1_545
O10 Mn1 N2 90.3(4) . 1_545
O9 Mn1 N2 91.9(4) . 1_545
O5 Mn1 N1 88.8(4) . .
O1 Mn1 N1 92.5(3) . .
O10 Mn1 N1 90.5(3) . .
O9 Mn1 N1 87.3(4) . .
N2 Mn1 N1 179.2(4) 1_545 .
O4 P1 O1 118.2(4) . .
O4 P1 O2 113.5(4) . .
O1 P1 O2 107.0(4) . .
O4 P1 O3 104.2(4) . .
O1 P1 O3 106.7(4) . .
O2 P1 O3 106.4(4) . .
O5 P2 O6 114.3(6) . .
O5 P2 O8 128.9(7) . .
O6 P2 O8 101.8(9) . .
O5 P2 O7 92.1(6) . .
O6 P2 O7 117.7(9) . .
O8 P2 O7 102.0(7) . .
P1 O1 Mn1 126.4(4) . .
C5 O2 P1 128.2(6) . .
C1 O3 P1 131.8(7) . .
P2 O5 Mn1 135.4(5) . .
C9 O7 P2 131.1(9) . .
P2 O8 C13 131.4(11) . .
C17 N1 C21 113.9(13) . .
C17 N1 Mn1 122.9(7) . .
C21 N1 Mn1 123.1(12) . .
C26 N2 C27 116.0(14) . .
C26 N2 Mn1 120.7(10) . 1_565
C27 N2 Mn1 123.1(11) . 1_565
C33 N3 C29 116.1(10) . .
C39 N4 C38 115.8(10) . .
O3 C1 C4 110.1(10) . .
O3 C1 C3 109.6(10) . .
C4 C1 C3 106.2(12) . .
O3 C1 C2 110.8(10) . .
C4 C1 C2 111.6(12) . .
C3 C1 C2 108.5(11) . .
C1 C2 H2A 109.5 . .
C1 C2 H2B 109.5 . .
H2A C2 H2B 109.5 . .
C1 C2 H2C 109.5 . .
H2A C2 H2C 109.5 . .
H2B C2 H2C 109.5 . .
C1 C3 H3A 109.5 . .
C1 C3 H3B 109.5 . .
H3A C3 H3B 109.5 . .
C1 C3 H3C 109.5 . .
H3A C3 H3C 109.5 . .
H3B C3 H3C 109.5 . .
C1 C4 H4A 109.5 . .
C1 C4 H4B 109.5 . .
H4A C4 H4B 109.5 . .
C1 C4 H4C 109.5 . .
H4A C4 H4C 109.5 . .
H4B C4 H4C 109.5 . .
O2 C5 C8 115.9(11) . .
O2 C5 C7 106.8(9) . .
C8 C5 C7 113.4(12) . .
O2 C5 C6 106.9(9) . .
C8 C5 C6 108.4(12) . .
C7 C5 C6 104.7(12) . .
C5 C6 H6A 109.5 . .
C5 C6 H6B 109.4 . .
H6A C6 H6B 109.5 . .
C5 C6 H6C 109.5 . .
H6A C6 H6C 109.5 . .
H6B C6 H6C 109.5 . .
C5 C7 H7A 109.5 . .
C5 C7 H7B 109.5 . .
H7A C7 H7B 109.5 . .
C5 C7 H7C 109.5 . .
H7A C7 H7C 109.5 . .
H7B C7 H7C 109.5 . .
C5 C8 H8A 109.5 . .
C5 C8 H8B 109.5 . .
H8A C8 H8B 109.5 . .
C5 C8 H8C 109.5 . .
H8A C8 H8C 109.5 . .
H8B C8 H8C 109.5 . .
O7 C9 C11 117.0(14) . .
O7 C9 C10 91.5(18) . .
C11 C9 C10 109.1(17) . .
O7 C9 C12 108.8(13) . .
C11 C9 C12 111.8(16) . .
C10 C9 C12 117.4(19) . .
C9 C10 H10A 109.5 . .
C9 C10 H10B 109.5 . .
H10A C10 H10B 109.5 . .
C9 C10 H10C 109.5 . .
H10A C10 H10C 109.5 . .
H10B C10 H10C 109.5 . .
C9 C11 H11A 109.5 . .
C9 C11 H11B 109.5 . .
H11A C11 H11B 109.5 . .
C9 C11 H11C 109.5 . .
H11A C11 H11C 109.5 . .
H11B C11 H11C 109.5 . .
C9 C12 H12A 109.5 . .
C9 C12 H12B 109.5 . .
H12A C12 H12B 109.5 . .
C9 C12 H12C 109.5 . .
H12A C12 H12C 109.5 . .
H12B C12 H12C 109.5 . .
C15 C13 C14 117(2) . .
C15 C13 C16 120.6(19) . .
C14 C13 C16 105.7(18) . .
C15 C13 O8 112.4(15) . .
C14 C13 O8 110(2) . .
C16 C13 O8 86.7(14) . .
C13 C14 H14A 109.5 . .
C13 C14 H14B 109.4 . .
H14A C14 H14B 109.5 . .
C13 C14 H14C 109.5 . .
H14A C14 H14C 109.5 . .
H14B C14 H14C 109.5 . .
C13 C15 H15A 109.5 . .
C13 C15 H15B 109.5 . .
H15A C15 H15B 109.5 . .
C13 C15 H15C 109.5 . .
H15A C15 H15C 109.5 . .
H15B C15 H15C 109.5 . .
C13 C16 H16A 109.5 . .
C13 C16 H16B 109.5 . .
H16A C16 H16B 109.5 . .
C13 C16 H16C 109.4 . .
H16A C16 H16C 109.5 . .
H16B C16 H16C 109.5 . .
C18 C17 N1 126.8(11) . .
C18 C17 H17 116.6 . .
N1 C17 H17 116.6 . .
C17 C18 C19 121.2(13) . .
C17 C18 H18 119.4 . .
C19 C18 H18 119.4 . .
C20 C19 C18 116.6(15) . .
C20 C19 C22 125.1(11) . .
C18 C19 C22 118.3(14) . .
C19 C20 C21 120.4(13) . .
C19 C20 H20 119.8 . .
C21 C20 H20 119.8 . .
N1 C21 C20 121.0(15) . .
N1 C21 H21 119.5 . .
C20 C21 H21 119.5 . .
C23 C22 C19 118.3(13) . .
C23 C22 H22 120.9 . .
C19 C22 H22 120.9 . .
C22 C23 C24 120.0(14) . .
C22 C23 H23 120.0 . .
C24 C23 H23 120.0 . .
C28 C24 C25 126.3(16) . .
C28 C24 C23 116.3(13) . .
C25 C24 C23 117.3(16) . .
C24 C25 C26 110.1(17) . .
C24 C25 H25 125.0 . .
C26 C25 H25 124.9 . .
N2 C26 C25 123.7(15) . .
N2 C26 H26 118.2 . .
C25 C26 H26 118.2 . .
C28 C27 N2 128.1(17) . .
C28 C27 H27 116.0 . .
N2 C27 H27 116.0 . .
C27 C28 C24 115.7(16) . .
C27 C28 H28 122.1 . .
C24 C28 H28 122.2 . .
N3 C29 C30 123.3(11) . .
N3 C29 H29 118.3 . .
C30 C29 H29 118.3 . .
C31 C30 C29 119.2(12) . .
C31 C30 H30 120.4 . .
C29 C30 H30 120.4 . .
C30 C31 C32 116.9(11) . .
C30 C31 C34 123.4(10) . .
C32 C31 C34 118.9(10) . .
C31 C32 C33 119.5(12) . .
C31 C32 H32 120.3 . .
C33 C32 H32 120.3 . .
N3 C33 C32 123.5(12) . .
N3 C33 H33 118.2 . .
C32 C33 H33 118.2 . .
C35 C34 C31 125.5(10) . .
C35 C34 H34 117.3 . .
C31 C34 H34 117.3 . .
C34 C35 C36 128.7(10) . .
C34 C35 H35 115.6 . .
C36 C35 H35 115.6 . .
C37 C36 C40 114.9(9) . .
C37 C36 C35 124.0(10) . .
C40 C36 C35 120.9(9) . .
C36 C37 C38 122.0(10) . .
C36 C37 H37 119.0 . .
C38 C37 H37 119.0 . .
N4 C38 C37 122.4(10) . .
N4 C38 H38 118.8 . .
C37 C38 H38 118.8 . .
N4 C39 C40 127.0(12) . .
N4 C39 H39 116.5 . .
C40 C39 H39 116.5 . .
C39 C40 C36 117.6(10) . .
C39 C40 H40 121.2 . .
C36 C40 H40 121.2 . .

loop_
_geom_bond_atom_site_label_1
_geom_bond_atom_site_label_2
_geom_bond_distance
_geom_bond_site_symmetry_2
Mn1 O5 2.136(8) .
Mn1 O1 2.143(6) .
Mn1 O10 2.167(6) .
Mn1 O9 2.186(7) .
Mn1 N2 2.239(12) 1_545
Mn1 N1 2.297(11) .
P1 O4 1.481(7) .
P1 O1 1.525(6) .
P1 O2 1.543(6) .
P1 O3 1.611(7) .
P2 O5 1.389(8) .
P2 O6 1.405(11) .
P2 O8 1.469(13) .
P2 O7 1.646(12) .
O2 C5 1.409(12) .
O3 C1 1.376(12) .
O7 C9 1.423(16) .
O8 C13 1.61(2) .
N1 C17 1.353(14) .
N1 C21 1.355(17) .
N2 C26 1.27(2) .
N2 C27 1.348(15) .
N2 Mn1 2.239(12) 1_565
N3 C33 1.300(18) .
N3 C29 1.361(15) .
N4 C39 1.292(15) .
N4 C38 1.307(14) .
C1 C4 1.489(18) .
C1 C3 1.505(16) .
C1 C2 1.533(18) .
C2 H2A 0.9800 .
C2 H2B 0.9800 .
C2 H2C 0.9800 .
C3 H3A 0.9800 .
C3 H3B 0.9800 .
C3 H3C 0.9800 .
C4 H4A 0.9800 .
C4 H4B 0.9800 .
C4 H4C 0.9800 .
C5 C8 1.442(18) .
C5 C7 1.506(16) .
C5 C6 1.551(19) .
C6 H6A 0.9800 .
C6 H6B 0.9800 .
C6 H6C 0.9800 .
C7 H7A 0.9800 .
C7 H7B 0.9800 .
C7 H7C 0.9800 .
C8 H8A 0.9800 .
C8 H8B 0.9800 .
C8 H8C 0.9800 .
C9 C11 1.453(19) .
C9 C10 1.45(2) .
C9 C12 1.49(2) .
C10 H10A 0.9800 .
C10 H10B 0.9800 .
C10 H10C 0.9800 .
C11 H11A 0.9800 .
C11 H11B 0.9800 .
C11 H11C 0.9800 .
C12 H12A 0.9800 .
C12 H12B 0.9800 .
C12 H12C 0.9800 .
C13 C15 1.38(3) .
C13 C14 1.485(10) .
C13 C16 1.49(2) .
C14 H14A 0.9800 .
C14 H14B 0.9800 .
C14 H14C 0.9800 .
C15 H15A 0.9800 .
C15 H15B 0.9800 .
C15 H15C 0.9800 .
C16 H16A 0.9800 .
C16 H16B 0.9800 .
C16 H16C 0.9800 .
C17 C18 1.311(15) .
C17 H17 0.9500 .
C18 C19 1.425(16) .
C18 H18 0.9500 .
C19 C20 1.29(2) .
C19 C22 1.55(2) .
C20 C21 1.51(3) .
C20 H20 0.9500 .
C21 H21 0.9500 .
C22 C23 1.270(17) .
C22 H22 0.9500 .
C23 C24 1.59(2) .
C23 H23 0.9500 .
C24 C28 1.31(2) .
C24 C25 1.38(2) .
C25 C26 1.51(2) .
C25 H25 0.9500 .
C26 H26 0.9500 .
C27 C28 1.290(18) .
C27 H27 0.9500 .
C28 H28 0.9500 .
C29 C30 1.383(16) .
C29 H29 0.9500 .
C30 C31 1.348(16) .
C30 H30 0.9500 .
C31 C32 1.395(16) .
C31 C34 1.491(14) .
C32 C33 1.392(18) .
C32 H32 0.9500 .
C33 H33 0.9500 .
C34 C35 1.303(14) .
C34 H34 0.9500 .
C35 C36 1.438(13) .
C35 H35 0.9500 .
C36 C37 1.357(14) .
C36 C40 1.410(14) .
C37 C38 1.376(14) .
C37 H37 0.9500 .
C38 H38 0.9500 .
C39 C40 1.357(15) .
C39 H39 0.9500 .
C40 H40 0.9500 .

loop_
_geom_torsion_atom_site_label_1
_geom_torsion_atom_site_label_2
_geom_torsion_atom_site_label_3
_geom_torsion_atom_site_label_4
_geom_torsion
_geom_torsion_site_symmetry_1
O4 P1 O1 Mn1 -20.9(6) .
O2 P1 O1 Mn1 108.7(5) .
O3 P1 O1 Mn1 -137.8(5) .
O5 Mn1 O1 P1 142(11) .
O10 Mn1 O1 P1 -141.6(5) .
O9 Mn1 O1 P1 36.1(5) .
N2 Mn1 O1 P1 128.1(5) 1_545
N1 Mn1 O1 P1 -51.1(5) .
O4 P1 O2 C5 -35.9(10) .
O1 P1 O2 C5 -168.2(9) .
O3 P1 O2 C5 78.1(9) .
O4 P1 O3 C1 -153.4(10) .
O1 P1 O3 C1 -27.6(11) .
O2 P1 O3 C1 86.3(10) .
O6 P2 O5 Mn1 4.4(16) .
O8 P2 O5 Mn1 -126.4(10) .
O7 P2 O5 Mn1 126.3(10) .
O1 Mn1 O5 P2 83(12) .
O10 Mn1 O5 P2 6.3(10) .
O9 Mn1 O5 P2 -171.4(10) .
N2 Mn1 O5 P2 96.6(11) 1_545
N1 Mn1 O5 P2 -84.1(10) .
O5 P2 O7 C9 -152.5(12) .
O6 P2 O7 C9 -33.5(15) .
O8 P2 O7 C9 76.9(13) .
O5 P2 O8 C13 10.2(17) .
O6 P2 O8 C13 -125.1(14) .
O7 P2 O8 C13 112.9(13) .
O5 Mn1 N1 C17 111.6(9) .
O1 Mn1 N1 C17 -68.1(9) .
O10 Mn1 N1 C17 22.4(9) .
O9 Mn1 N1 C17 -155.6(9) .
N2 Mn1 N1 C17 -174(100) 1_545
O5 Mn1 N1 C21 -64.7(10) .
O1 Mn1 N1 C21 115.7(10) .
O10 Mn1 N1 C21 -153.8(10) .
O9 Mn1 N1 C21 28.2(10) .
N2 Mn1 N1 C21 10(29) 1_545
P1 O3 C1 C4 79.4(14) .
P1 O3 C1 C3 -164.1(11) .
P1 O3 C1 C2 -44.4(15) .
P1 O2 C5 C8 -45.8(16) .
P1 O2 C5 C7 -173.3(9) .
P1 O2 C5 C6 75.1(12) .
P2 O7 C9 C11 -56.5(18) .
P2 O7 C9 C10 -168.9(16) .
P2 O7 C9 C12 71.4(17) .
P2 O8 C13 C15 60(2) .
P2 O8 C13 C14 -73(2) .
P2 O8 C13 C16 -178.2(14) .
C21 N1 C17 C18 1.3(18) .
Mn1 N1 C17 C18 -175.3(10) .
N1 C17 C18 C19 -2(2) .
C17 C18 C19 C20 2(2) .
C17 C18 C19 C22 -178.4(11) .
C18 C19 C20 C21 -2(2) .
C22 C19 C20 C21 179.2(12) .
C17 N1 C21 C20 -0.5(18) .
Mn1 N1 C21 C20 176.0(10) .
C19 C20 C21 N1 1(2) .
C20 C19 C22 C23 4(2) .
C18 C19 C22 C23 -175.1(11) .
C19 C22 C23 C24 -179.5(10) .
C22 C23 C24 C28 173.5(13) .
C22 C23 C24 C25 -9.3(18) .
C28 C24 C25 C26 -3(2) .
C23 C24 C25 C26 -179.7(11) .
C27 N2 C26 C25 -1(2) .
Mn1 N2 C26 C25 -177.6(11) 1_565
C24 C25 C26 N2 1(2) .
C26 N2 C27 C28 2(2) .
Mn1 N2 C27 C28 178.5(13) 1_565
N2 C27 C28 C24 -3(2) .
C25 C24 C28 C27 4(2) .
C23 C24 C28 C27 -179.4(13) .
C33 N3 C29 C30 7(2) .
N3 C29 C30 C31 -12(2) .
C29 C30 C31 C32 13(2) .
C29 C30 C31 C34 -177.0(13) .
C30 C31 C32 C33 -9(2) .
C34 C31 C32 C33 -179.9(16) .
C29 N3 C33 C32 -3(3) .
C31 C32 C33 N3 4(3) .
C30 C31 C34 C35 8(2) .
C32 C31 C34 C35 177.9(15) .
C31 C34 C35 C36 -180.0(12) .
C34 C35 C36 C37 178.4(14) .
C34 C35 C36 C40 -6(2) .
C40 C36 C37 C38 1.1(17) .
C35 C36 C37 C38 176.6(11) .
C39 N4 C38 C37 -2.7(19) .
C36 C37 C38 N4 -1(2) .
C38 N4 C39 C40 6(2) .
N4 C39 C40 C36 -5(2) .
C37 C36 C40 C39 1.5(17) .
C35 C36 C40 C39 -174.1(13) .
